data_1509751
loop_
_publ_author_name
'Pawlowski, A.'
'Gagor, A.'
'Pietraszko, A.'

_publ_section_title
;
 Silver transfer in proustite Ag3 As S3 at high temperatures: Conductivity
 and single-crystal X-ray studies
;
_journal_name_full 'Journal of Solid State Chemistry'
_journal_page_first 451
_journal_page_last 456
_journal_paper_doi 10.1016/j.jssc.2008.11.005
_journal_volume 182
_journal_year 2009
_chemical_formula_sum 'Ag2.913 As S3'
_chemical_name_systematic 'Ag3 (As S3)'
_space_group_IT_number 161
_symmetry_space_group_name_Hall 'R 3 -2"c'
_symmetry_space_group_name_H-M 'R 3 c :H'
_cell_angle_alpha 90
_cell_angle_beta 90
_cell_angle_gamma 120
_cell_formula_units_Z 6
_cell_length_a 10.913
_cell_length_b 10.913
_cell_length_c 8.762
_cell_volume 903.696
_citation_journal_id_ASTM JSSCBI
_cod_data_source_file silver2-3_229.cif
_cod_data_source_block Ag2.913As1S3
_cod_original_cell_volume 903.6957
_cod_original_formula_sum 'Ag2.913 As1 S3'
_cod_database_code 1509751

loop_
_symmetry_equiv_pos_as_xyz
x,y,z
-y,x-y,z
-x+y,-x,z
-y,-x,z+1/2
x,x-y,z+1/2
-x+y,y,z+1/2
x+2/3,y+1/3,z+1/3
-y+2/3,x-y+1/3,z+1/3
-x+y+2/3,-x+1/3,z+1/3
-y+2/3,-x+1/3,z+5/6
x+2/3,x-y+1/3,z+5/6
-x+y+2/3,y+1/3,z+5/6
x+1/3,y+2/3,z+2/3
-y+1/3,x-y+2/3,z+2/3
-x+y+1/3,-x+2/3,z+2/3
-y+1/3,-x+2/3,z+7/6
x+1/3,x-y+2/3,z+7/6
-x+y+1/3,y+2/3,z+7/6

loop_
_atom_site_label
_atom_site_type_symbol
_atom_site_fract_x
_atom_site_fract_y
_atom_site_fract_z
_atom_site_occupancy
_atom_site_U_iso_or_equiv
As1 As+3 0 0 0 1 0.0
Ag1 Ag+1 0.23952 0.30888 0.2433 0.971 0.0
S1 S-2 0.21197 0.09837 0.37823 1 0.0
